data_7107316
loop_
_publ_author_name
'Hideki Ohtsu'
'Koji Tanaka'

_publ_section_title
;
 Drastic difference in the photo-driven hydrogenation reactions of
 ruthenium complexes containing NAD model ligands
;
_journal_name_full Chem.Commun.
_journal_page_first 1796
_journal_paper_doi 10.1039/c2cc15886h
_journal_volume 48
_journal_year 2012
_chemical_formula_moiety 'C44 H44 F12 N8 O P2 Ru'
_chemical_formula_sum 'C44 H44 F12 N8 O P2 Ru'
_chemical_formula_weight 1091.88
_chemical_name_systematic
;
?
;
_space_group_IT_number 2
_symmetry_cell_setting triclinic
_symmetry_space_group_name_Hall '-P 1'
_symmetry_space_group_name_H-M 'P -1'
_atom_sites_solution_hydrogens geom
_atom_sites_solution_primary direct
_atom_sites_solution_secondary difmap
_audit_creation_method SHELXL-97
_cell_angle_alpha 79.539(3)
_cell_angle_beta 89.898(4)
_cell_angle_gamma 69.469(2)
_cell_formula_units_Z 2
_cell_length_a 12.0594(11)
_cell_length_b 12.6422(10)
_cell_length_c 16.2069(16)
_cell_measurement_reflns_used 6983
_cell_measurement_temperature 123
_cell_measurement_theta_max 27.48
_cell_measurement_theta_min 3.01
_cell_volume 2270.3(4)
_computing_cell_refinement CrystalClear
_computing_data_collection 'CrystalClear (Rigaku Inc., 2008)'
_computing_data_reduction CrystalClear
_computing_molecular_graphics 'CrystalStructure 4.0'
_computing_publication_material 'CrystalStructure 4.0 (Rigaku, 2010)'
_computing_structure_refinement 'SHELXL-97 (Sheldrick, 2008)'
_computing_structure_solution 'Il Milione (Burla, et al., 2007)'
_diffrn_ambient_temperature 123
_diffrn_detector_area_resol_mean 7.314
_diffrn_measured_fraction_theta_full 0.984
_diffrn_measured_fraction_theta_max 0.984
_diffrn_measurement_device_type 'Rigaku Saturn70'
_diffrn_measurement_method \w
_diffrn_radiation_type MoK\a
_diffrn_radiation_wavelength 0.71075
_diffrn_reflns_av_R_equivalents 0.0177
_diffrn_reflns_av_sigmaI/netI 0.0174
_diffrn_reflns_limit_h_max 15
_diffrn_reflns_limit_h_min -15
_diffrn_reflns_limit_k_max 16
_diffrn_reflns_limit_k_min -16
_diffrn_reflns_limit_l_max 21
_diffrn_reflns_limit_l_min -21
_diffrn_reflns_number 34726
_diffrn_reflns_theta_full 27.50
_diffrn_reflns_theta_max 27.50
_diffrn_reflns_theta_min 3.01
_exptl_absorpt_coefficient_mu 0.511
_exptl_absorpt_correction_T_max 0.9651
_exptl_absorpt_correction_T_min 0.8786
_exptl_absorpt_correction_type multi-scan
_exptl_absorpt_process_details 'REQAB (Rigaku, 1998)'
_exptl_crystal_colour red
_exptl_crystal_density_diffrn 1.597
_exptl_crystal_density_method 'not measured'
_exptl_crystal_description block
_exptl_crystal_F_000 1108
_exptl_crystal_size_max 0.26
_exptl_crystal_size_mid 0.20
_exptl_crystal_size_min 0.07
_refine_diff_density_max 1.420
_refine_diff_density_min -0.609
_refine_diff_density_rms 0.076
_refine_ls_extinction_method none
_refine_ls_goodness_of_fit_ref 1.068
_refine_ls_hydrogen_treatment constr
_refine_ls_matrix_type full
_refine_ls_number_parameters 617
_refine_ls_number_reflns 10253
_refine_ls_number_restraints 6
_refine_ls_restrained_S_all 1.072
_refine_ls_R_factor_all 0.0400
_refine_ls_R_factor_gt 0.0371
_refine_ls_shift/su_max 0.002
_refine_ls_shift/su_mean 0.000
_refine_ls_structure_factor_coef Fsqd
_refine_ls_weighting_details 'calc w=1/[\s^2^(Fo^2^)+(0.0524P)^2^+2.3235P] where P=(Fo^2^+2Fc^2^)/3'
_refine_ls_weighting_scheme calc
_refine_ls_wR_factor_gt 0.0948
_refine_ls_wR_factor_ref 0.0972
_reflns_number_gt 9444
_reflns_number_total 10253
_reflns_threshold_expression F^2^>2.0\s(F^2^)
_cod_data_source_file c2cc15886h.txt
_cod_data_source_block Ru_bpy2_3Me1pbnHH
_cod_database_code 7107316

loop_
_symmetry_equiv_pos_as_xyz
'x, y, z'
'-x, -y, -z'

loop_
_atom_site_label
_atom_site_type_symbol
_atom_site_fract_x
_atom_site_fract_y
_atom_site_fract_z
_atom_site_U_iso_or_equiv
_atom_site_adp_type
_atom_site_occupancy
_atom_site_symmetry_multiplicity
_atom_site_calc_flag
_atom_site_refinement_flags
C1 C 0.40209(18) 0.69864(17) 0.66693(13) 0.0199(4) Uani 1 1 d .
C2 C 0.4764(2) 0.6270(2) 0.61787(14) 0.0258(4) Uani 1 1 d .
H2 H 0.5191 0.6570 0.5765 0.031 Uiso 1 1 calc R
C3 C 0.4882(2) 0.5131(2) 0.62914(14) 0.0272(5) Uani 1 1 d .
H3 H 0.5383 0.4643 0.5955 0.033 Uiso 1 1 calc R
C4 C 0.4192(2) 0.1867(2) 0.78945(16) 0.0326(5) Uani 1 1 d .
H4 H 0.4745 0.1395 0.7574 0.039 Uiso 1 1 calc R
C5 C 0.3678(3) 0.1378(2) 0.85419(17) 0.0382(6) Uani 1 1 d .
H5 H 0.3881 0.0566 0.8667 0.046 Uiso 1 1 calc R
C6 C 0.2868(3) 0.2058(2) 0.90129(18) 0.0389(6) Uani 1 1 d .
H6 H 0.2512 0.1717 0.9456 0.047 Uiso 1 1 calc R
C7 C 0.2582(2) 0.3246(2) 0.88284(16) 0.0332(5) Uani 1 1 d .
H7 H 0.2031 0.3714 0.9152 0.040 Uiso 1 1 calc R
C8 C 0.2737(2) 0.50439(19) 0.79802(15) 0.0282(5) Uani 1 1 d .
H8A H 0.1892 0.5386 0.7770 0.034 Uiso 1 1 calc R
H8B H 0.2809 0.5315 0.8506 0.034 Uiso 1 1 calc R
C9 C 0.42597(19) 0.47049(18) 0.69022(14) 0.0231(4) Uani 1 1 d .
C10 C 0.34545(18) 0.54797(18) 0.73442(13) 0.0213(4) Uani 1 1 d .
C11 C 0.3895(2) 0.30647(19) 0.77103(14) 0.0261(4) Uani 1 1 d .
C12 C 0.3088(2) 0.37582(19) 0.81805(14) 0.0251(4) Uani 1 1 d .
C13 C 0.38906(18) 0.82032(18) 0.65986(13) 0.0203(4) Uani 1 1 d .
C14 C 0.46801(19) 0.8723(2) 0.62209(13) 0.0250(4) Uani 1 1 d .
C15 C 0.4337(2) 0.9910(2) 0.61270(14) 0.0282(5) Uani 1 1 d .
H15 H 0.4839 1.0286 0.5862 0.034 Uiso 1 1 calc R
C16 C 0.3284(2) 1.0554(2) 0.64103(15) 0.0300(5) Uani 1 1 d .
H16 H 0.3030 1.1370 0.6314 0.036 Uiso 1 1 calc R
C17 C 0.2608(2) 0.99808(19) 0.68382(14) 0.0266(4) Uani 1 1 d .
H17 H 0.1903 1.0413 0.7066 0.032 Uiso 1 1 calc R
C18 C 0.5882(2) 0.8083(2) 0.59361(16) 0.0323(5) Uani 1 1 d .
H18A H 0.5786 0.7916 0.5379 0.049 Uiso 1 1 calc R
H18B H 0.6264 0.7360 0.6337 0.049 Uiso 1 1 calc R
H18C H 0.6377 0.8558 0.5908 0.049 Uiso 1 1 calc R
C19 C 0.14433(18) 0.95221(18) 0.88748(13) 0.0213(4) Uani 1 1 d .
C20 C 0.0837(2) 1.0441(2) 0.92569(15) 0.0273(5) Uani 1 1 d .
H20 H 0.1179 1.0552 0.9747 0.033 Uiso 1 1 calc R
C21 C -0.0269(2) 1.1190(2) 0.89166(16) 0.0315(5) Uani 1 1 d .
H21 H -0.0689 1.1830 0.9165 0.038 Uiso 1 1 calc R
C22 C -0.0760(2) 1.1003(2) 0.82108(16) 0.0307(5) Uani 1 1 d .
H22 H -0.1524 1.1504 0.7972 0.037 Uiso 1 1 calc R
C23 C -0.0115(2) 1.00706(19) 0.78616(15) 0.0265(4) Uani 1 1 d .
H23 H -0.0455 0.9936 0.7381 0.032 Uiso 1 1 calc R
C24 C 0.26206(19) 0.86657(18) 0.91901(13) 0.0218(4) Uani 1 1 d .
C25 C 0.3216(2) 0.8656(2) 0.99253(15) 0.0293(5) Uani 1 1 d .
H25 H 0.2885 0.9239 1.0245 0.035 Uiso 1 1 calc R
C26 C 0.4298(2) 0.7785(2) 1.01864(16) 0.0346(5) Uani 1 1 d .
H26 H 0.4715 0.7759 1.0691 0.042 Uiso 1 1 calc R
C27 C 0.4761(2) 0.6957(2) 0.97061(16) 0.0332(5) Uani 1 1 d .
H27 H 0.5504 0.6355 0.9874 0.040 Uiso 1 1 calc R
C28 C 0.41323(19) 0.7014(2) 0.89766(15) 0.0271(5) Uani 1 1 d .
H28 H 0.4459 0.6445 0.8645 0.032 Uiso 1 1 calc R
C29 C 0.00342(18) 0.71154(18) 0.79238(13) 0.0219(4) Uani 1 1 d .
C30 C -0.0780(2) 0.6668(2) 0.83064(15) 0.0287(5) Uani 1 1 d .
H30 H -0.1393 0.6598 0.7978 0.034 Uiso 1 1 calc R
C31 C -0.0689(2) 0.6326(2) 0.91724(16) 0.0319(5) Uani 1 1 d .
H31 H -0.1235 0.6014 0.9444 0.038 Uiso 1 1 calc R
C32 C 0.0205(2) 0.6443(2) 0.96364(14) 0.0285(5) Uani 1 1 d .
H32 H 0.0261 0.6247 1.0233 0.034 Uiso 1 1 calc R
C33 C 0.1018(2) 0.68518(18) 0.92168(13) 0.0239(4) Uani 1 1 d .
H33 H 0.1651 0.6904 0.9536 0.029 Uiso 1 1 calc R
C34 C -0.00140(18) 0.75385(18) 0.70107(13) 0.0225(4) Uani 1 1 d .
C35 C -0.0830(2) 0.7474(2) 0.64381(15) 0.0323(5) Uani 1 1 d .
H35 H -0.1404 0.7142 0.6626 0.039 Uiso 1 1 calc R
C36 C -0.0803(2) 0.7896(3) 0.55896(16) 0.0394(6) Uani 1 1 d .
H36 H -0.1359 0.7861 0.5190 0.047 Uiso 1 1 calc R
C37 C 0.0042(2) 0.8369(2) 0.53351(15) 0.0352(5) Uani 1 1 d .
H37 H 0.0077 0.8664 0.4757 0.042 Uiso 1 1 calc R
C38 C 0.0839(2) 0.8406(2) 0.59338(14) 0.0274(5) Uani 1 1 d .
H38 H 0.1422 0.8729 0.5754 0.033 Uiso 1 1 calc R
C39 C 0.6200(3) 0.8604(3) 0.8111(2) 0.0502(7) Uani 1 1 d .
H39A H 0.6285 0.8806 0.7507 0.075 Uiso 1 1 calc R
H39B H 0.5374 0.8983 0.8233 0.075 Uiso 1 1 calc R
H39C H 0.6421 0.7767 0.8276 0.075 Uiso 1 1 calc R
C40 C 0.6968(3) 0.8980(2) 0.85773(16) 0.0389(6) Uani 1 1 d .
C41 C 0.2469(4) 0.4666(4) 0.4987(3) 0.0817(13) Uani 1 1 d .
H41A H 0.3236 0.4227 0.5300 0.123 Uiso 1 1 calc R
H41B H 0.2503 0.5377 0.4646 0.123 Uiso 1 1 calc R
H41C H 0.2290 0.4202 0.4620 0.123 Uiso 1 1 calc R
C42 C 0.1556(4) 0.4947(4) 0.5568(3) 0.0642(9) Uani 1 1 d .
H42A H 0.1782 0.5321 0.5992 0.077 Uiso 1 1 calc R
H42B H 0.0800 0.5483 0.5265 0.077 Uiso 1 1 calc R
C43 C 0.0435(4) 0.2955(3) 0.6943(3) 0.0738(12) Uani 1 1 d .
H43A H 0.0376 0.2555 0.6490 0.111 Uiso 1 1 calc R
H43B H -0.0273 0.3077 0.7265 0.111 Uiso 1 1 calc R
H43C H 0.1142 0.2488 0.7316 0.111 Uiso 1 1 calc R
C44 C 0.0526(3) 0.4085(3) 0.6576(2) 0.0553(8) Uani 1 1 d .
H44A H -0.0248 0.4621 0.6298 0.066 Uiso 1 1 calc R
H44B H 0.0748 0.4425 0.7024 0.066 Uiso 1 1 calc R
F1 F 0.3056(2) 0.97119(19) 0.33299(14) 0.0706(6) Uani 1 1 d .
F2 F 0.30383(18) 0.7979(2) 0.32363(15) 0.0721(7) Uani 1 1 d .
F3 F 0.28964(19) 0.7605(2) 0.46377(16) 0.0765(7) Uani 1 1 d .
F4 F 0.29263(19) 0.9327(2) 0.47144(13) 0.0710(7) Uani 1 1 d .
F5 F 0.15592(14) 0.91817(17) 0.38484(10) 0.0495(4) Uani 1 1 d .
F6 F 0.43987(14) 0.81178(15) 0.41041(11) 0.0442(4) Uani 1 1 d .
F7 F 0.7030(2) 0.58063(18) 0.76893(18) 0.0940(9) Uani 1 1 d U
F8 F 0.73634(18) 0.39667(19) 0.75857(13) 0.0601(5) Uani 1 1 d .
F9 F 0.75226(16) 0.34601(17) 0.89973(13) 0.0570(5) Uani 1 1 d .
F10 F 0.71839(16) 0.5297(2) 0.90942(16) 0.0761(8) Uani 1 1 d .
F11 F 0.58797(14) 0.48656(16) 0.83324(14) 0.0613(6) Uani 1 1 d .
F12 F 0.86617(14) 0.43936(15) 0.83495(11) 0.0435(4) Uani 1 1 d .
N1 N 0.33133(15) 0.66035(15) 0.72155(11) 0.0190(3) Uani 1 1 d .
N2 N 0.44097(19) 0.35615(17) 0.70596(13) 0.0309(4) Uani 1 1 d .
H2A H 0.4854 0.3121 0.6733 0.037 Uiso 1 1 calc R
N3 N 0.29100(15) 0.88289(15) 0.69455(11) 0.0204(3) Uani 1 1 d .
N4 N 0.09710(16) 0.93475(15) 0.81731(11) 0.0204(3) Uani 1 1 d .
N5 N 0.30727(15) 0.78473(15) 0.87187(11) 0.0204(3) Uani 1 1 d .
N6 N 0.09479(15) 0.71780(14) 0.83746(11) 0.0190(3) Uani 1 1 d .
N7 N 0.08222(15) 0.80045(15) 0.67590(11) 0.0204(3) Uani 1 1 d .
N8 N 0.7597(3) 0.9252(2) 0.89442(17) 0.0553(7) Uani 1 1 d .
O1 O 0.1424(2) 0.3898(2) 0.59675(17) 0.0637(6) Uani 1 1 d .
P1 P 0.29687(5) 0.86559(5) 0.39744(4) 0.02820(13) Uani 1 1 d .
P2 P 0.72676(6) 0.46282(6) 0.83296(5) 0.03473(15) Uani 1 1 d .
Ru1 Ru 0.201364(14) 0.794416(13) 0.769573(10) 0.01776(6) Uani 1 1 d .

loop_
_atom_site_aniso_label
_atom_site_aniso_U_11
_atom_site_aniso_U_22
_atom_site_aniso_U_33
_atom_site_aniso_U_23
_atom_site_aniso_U_13
_atom_site_aniso_U_12
C1 0.0190(9) 0.0198(9) 0.0199(9) -0.0024(7) -0.0016(7) -0.0064(8)
C2 0.0243(10) 0.0276(11) 0.0250(11) -0.0047(9) 0.0045(8) -0.0089(9)
C3 0.0273(11) 0.0290(11) 0.0257(11) -0.0105(9) 0.0079(9) -0.0079(9)
C4 0.0413(14) 0.0246(11) 0.0340(12) -0.0100(9) 0.0049(10) -0.0122(10)
C5 0.0538(16) 0.0251(12) 0.0412(14) -0.0062(10) 0.0052(12) -0.0209(11)
C6 0.0509(16) 0.0341(13) 0.0391(14) -0.0046(11) 0.0112(12) -0.0256(12)
C7 0.0371(13) 0.0300(12) 0.0354(13) -0.0067(10) 0.0098(10) -0.0152(10)
C8 0.0304(11) 0.0220(10) 0.0315(12) -0.0064(9) 0.0114(9) -0.0078(9)
C9 0.0241(10) 0.0202(10) 0.0240(10) -0.0051(8) 0.0003(8) -0.0065(8)
C10 0.0196(9) 0.0220(10) 0.0210(10) -0.0045(8) -0.0013(8) -0.0058(8)
C11 0.0281(11) 0.0256(11) 0.0271(11) -0.0062(9) 0.0004(9) -0.0121(9)
C12 0.0255(11) 0.0252(11) 0.0257(11) -0.0049(8) 0.0012(8) -0.0106(9)
C13 0.0190(9) 0.0229(10) 0.0176(9) -0.0022(8) -0.0020(7) -0.0067(8)
C14 0.0226(10) 0.0329(12) 0.0205(10) -0.0023(8) -0.0012(8) -0.0125(9)
C15 0.0326(12) 0.0331(12) 0.0239(11) -0.0003(9) -0.0016(9) -0.0201(10)
C16 0.0392(13) 0.0249(11) 0.0277(11) -0.0017(9) -0.0021(10) -0.0154(10)
C17 0.0296(11) 0.0234(10) 0.0263(11) -0.0035(8) 0.0027(9) -0.0094(9)
C18 0.0252(11) 0.0356(13) 0.0370(13) -0.0026(10) 0.0053(10) -0.0140(10)
C19 0.0215(10) 0.0212(10) 0.0224(10) -0.0046(8) 0.0022(8) -0.0087(8)
C20 0.0305(11) 0.0268(11) 0.0278(11) -0.0102(9) 0.0047(9) -0.0117(9)
C21 0.0312(12) 0.0242(11) 0.0365(13) -0.0104(10) 0.0069(10) -0.0046(9)
C22 0.0241(11) 0.0252(11) 0.0366(13) -0.0048(9) 0.0006(9) -0.0017(9)
C23 0.0216(10) 0.0254(11) 0.0292(11) -0.0047(9) -0.0037(8) -0.0047(8)
C24 0.0210(10) 0.0235(10) 0.0224(10) -0.0045(8) 0.0002(8) -0.0097(8)
C25 0.0291(11) 0.0327(12) 0.0280(11) -0.0115(9) -0.0015(9) -0.0108(10)
C26 0.0295(12) 0.0443(14) 0.0294(12) -0.0086(10) -0.0092(10) -0.0116(11)
C27 0.0226(11) 0.0383(13) 0.0319(12) -0.0054(10) -0.0059(9) -0.0033(10)
C28 0.0197(10) 0.0292(11) 0.0283(11) -0.0061(9) -0.0017(8) -0.0036(9)
C29 0.0195(9) 0.0209(10) 0.0239(10) -0.0064(8) 0.0027(8) -0.0047(8)
C30 0.0230(11) 0.0304(12) 0.0332(12) -0.0062(9) 0.0030(9) -0.0100(9)
C31 0.0306(12) 0.0330(12) 0.0330(12) -0.0025(10) 0.0088(10) -0.0142(10)
C32 0.0332(12) 0.0276(11) 0.0223(11) -0.0016(9) 0.0065(9) -0.0094(9)
C33 0.0262(10) 0.0229(10) 0.0215(10) -0.0046(8) 0.0018(8) -0.0074(8)
C34 0.0179(9) 0.0244(10) 0.0238(10) -0.0082(8) 0.0011(8) -0.0041(8)
C35 0.0224(11) 0.0477(14) 0.0302(12) -0.0112(11) 0.0004(9) -0.0149(10)
C36 0.0302(13) 0.0632(18) 0.0274(12) -0.0123(12) -0.0048(10) -0.0181(12)
C37 0.0334(13) 0.0515(15) 0.0187(11) -0.0048(10) -0.0016(9) -0.0137(11)
C38 0.0262(11) 0.0341(12) 0.0214(10) -0.0042(9) -0.0002(8) -0.0106(9)
C39 0.0509(18) 0.0406(16) 0.0562(19) -0.0089(14) -0.0068(14) -0.0128(13)
C40 0.0556(17) 0.0282(12) 0.0283(12) -0.0065(10) 0.0013(11) -0.0086(12)
C41 0.074(3) 0.098(3) 0.065(3) -0.032(2) 0.008(2) -0.014(2)
C42 0.061(2) 0.066(2) 0.071(2) -0.0196(19) 0.0094(18) -0.0265(19)
C43 0.093(3) 0.0442(19) 0.079(3) -0.0138(18) 0.034(2) -0.0174(19)
C44 0.0485(18) 0.0479(18) 0.062(2) -0.0085(15) 0.0039(15) -0.0088(14)
F1 0.0685(13) 0.0602(13) 0.0683(13) 0.0228(10) 0.0057(11) -0.0222(11)
F2 0.0473(11) 0.0920(16) 0.0823(15) -0.0626(13) -0.0100(10) -0.0088(10)
F3 0.0505(12) 0.0678(14) 0.0898(16) 0.0358(12) -0.0015(11) -0.0201(10)
F4 0.0583(12) 0.0896(16) 0.0562(12) -0.0452(11) -0.0138(9) 0.0000(11)
F5 0.0275(8) 0.0721(12) 0.0384(9) -0.0058(8) -0.0041(6) -0.0070(8)
F6 0.0286(8) 0.0535(10) 0.0528(10) -0.0172(8) -0.0001(7) -0.0140(7)
F7 0.1076(19) 0.0445(11) 0.118(2) 0.0262(12) -0.0699(17) -0.0322(12)
F8 0.0637(12) 0.0731(13) 0.0561(11) -0.0363(10) 0.0008(9) -0.0278(10)
F9 0.0390(9) 0.0570(11) 0.0622(12) 0.0111(9) -0.0067(8) -0.0124(8)
F10 0.0332(9) 0.1001(17) 0.1014(17) -0.0777(15) -0.0063(10) -0.0028(10)
F11 0.0253(8) 0.0523(10) 0.1011(16) -0.0413(11) -0.0201(9) 0.0059(7)
F12 0.0357(8) 0.0503(10) 0.0463(9) -0.0154(8) 0.0012(7) -0.0145(7)
N1 0.0179(8) 0.0188(8) 0.0173(8) -0.0041(6) -0.0006(6) -0.0026(6)
N2 0.0388(11) 0.0230(9) 0.0320(10) -0.0100(8) 0.0131(9) -0.0101(8)
N3 0.0205(8) 0.0213(8) 0.0195(8) -0.0034(7) 0.0005(6) -0.0079(7)
N4 0.0204(8) 0.0193(8) 0.0202(8) -0.0044(7) 0.0010(7) -0.0052(7)
N5 0.0183(8) 0.0219(8) 0.0209(8) -0.0043(7) -0.0001(6) -0.0071(7)
N6 0.0194(8) 0.0171(8) 0.0196(8) -0.0048(6) 0.0026(6) -0.0045(6)
N7 0.0186(8) 0.0224(8) 0.0190(8) -0.0053(7) 0.0000(6) -0.0051(7)
N8 0.082(2) 0.0445(14) 0.0414(14) -0.0166(12) -0.0051(14) -0.0203(14)
O1 0.0617(15) 0.0567(15) 0.0676(16) -0.0163(12) 0.0146(12) -0.0129(12)
P1 0.0266(3) 0.0330(3) 0.0242(3) -0.0048(2) -0.0011(2) -0.0100(2)
P2 0.0296(3) 0.0260(3) 0.0427(4) -0.0115(3) -0.0126(3) -0.0001(2)
Ru1 0.01727(9) 0.01802(9) 0.01710(9) -0.00352(6) -0.00038(6) -0.00514(6)

loop_
_atom_type_symbol
_atom_type_description
_atom_type_scat_dispersion_real
_atom_type_scat_dispersion_imag
_atom_type_scat_source
C C 0.0033 0.0016 'International Tables Vol C Tables 4.2.6.8 and 6.1.1.4'
H H 0.0000 0.0000 'International Tables Vol C Tables 4.2.6.8 and 6.1.1.4'
N N 0.0061 0.0033 'International Tables Vol C Tables 4.2.6.8 and 6.1.1.4'
O O 0.0106 0.0060 'International Tables Vol C Tables 4.2.6.8 and 6.1.1.4'
Ru Ru -1.2594 0.8363 'International Tables Vol C Tables 4.2.6.8 and 6.1.1.4'
F F 0.0171 0.0103 'International Tables Vol C Tables 4.2.6.8 and 6.1.1.4'
P P 0.1023 0.0942 'International Tables Vol C Tables 4.2.6.8 and 6.1.1.4'

loop_
_geom_angle_atom_site_label_1
_geom_angle_atom_site_label_2
_geom_angle_atom_site_label_3
_geom_angle
N1 C1 C2 121.00(19)
N1 C1 C13 116.10(18)
C2 C1 C13 122.80(19)
C3 C2 C1 120.3(2)
C3 C2 H2 119.9
C1 C2 H2 119.9
C2 C3 C9 119.1(2)
C2 C3 H3 120.4
C9 C3 H3 120.4
C5 C4 C11 119.7(2)
C5 C4 H4 120.1
C11 C4 H4 120.1
C4 C5 C6 120.7(2)
C4 C5 H5 119.6
C6 C5 H5 119.6
C5 C6 C7 119.2(2)
C5 C6 H6 120.4
C7 C6 H6 120.4
C12 C7 C6 121.1(2)
C12 C7 H7 119.4
C6 C7 H7 119.4
C10 C8 C12 114.73(18)
C10 C8 H8A 108.6
C12 C8 H8A 108.6
C10 C8 H8B 108.6
C12 C8 H8B 108.6
H8A C8 H8B 107.6
N2 C9 C3 120.3(2)
N2 C9 C10 121.0(2)
C3 C9 C10 118.6(2)
N1 C10 C9 122.13(19)
N1 C10 C8 118.51(18)
C9 C10 C8 119.36(19)
N2 C11 C12 119.8(2)
N2 C11 C4 120.0(2)
C12 C11 C4 120.3(2)
C7 C12 C11 119.0(2)
C7 C12 C8 120.0(2)
C11 C12 C8 121.0(2)
N3 C13 C14 120.58(19)
N3 C13 C1 113.49(18)
C14 C13 C1 125.93(19)
C15 C14 C13 117.5(2)
C15 C14 C18 117.4(2)
C13 C14 C18 125.1(2)
C16 C15 C14 121.3(2)
C16 C15 H15 119.4
C14 C15 H15 119.4
C15 C16 C17 118.1(2)
C15 C16 H16 120.9
C17 C16 H16 120.9
N3 C17 C16 122.4(2)
N3 C17 H17 118.8
C16 C17 H17 118.8
C14 C18 H18A 109.5
C14 C18 H18B 109.5
H18A C18 H18B 109.5
C14 C18 H18C 109.5
H18A C18 H18C 109.5
H18B C18 H18C 109.5
N4 C19 C20 121.4(2)
N4 C19 C24 114.93(18)
C20 C19 C24 123.7(2)
C21 C20 C19 119.3(2)
C21 C20 H20 120.4
C19 C20 H20 120.4
C20 C21 C22 119.5(2)
C20 C21 H21 120.3
C22 C21 H21 120.3
C23 C22 C21 118.5(2)
C23 C22 H22 120.7
C21 C22 H22 120.7
N4 C23 C22 122.8(2)
N4 C23 H23 118.6
C22 C23 H23 118.6
N5 C24 C25 121.7(2)
N5 C24 C19 114.66(18)
C25 C24 C19 123.5(2)
C26 C25 C24 119.1(2)
C26 C25 H25 120.4
C24 C25 H25 120.4
C27 C26 C25 119.2(2)
C27 C26 H26 120.4
C25 C26 H26 120.4
C26 C27 C28 119.1(2)
C26 C27 H27 120.4
C28 C27 H27 120.4
N5 C28 C27 122.4(2)
N5 C28 H28 118.8
C27 C28 H28 118.8
N6 C29 C30 121.6(2)
N6 C29 C34 115.22(18)
C30 C29 C34 123.2(2)
C31 C30 C29 119.2(2)
C31 C30 H30 120.4
C29 C30 H30 120.4
C32 C31 C30 119.3(2)
C32 C31 H31 120.4
C30 C31 H31 120.4
C31 C32 C33 118.8(2)
C31 C32 H32 120.6
C33 C32 H32 120.6
N6 C33 C32 122.6(2)
N6 C33 H33 118.7
C32 C33 H33 118.7
N7 C34 C35 121.5(2)
N7 C34 C29 114.62(18)
C35 C34 C29 123.8(2)
C36 C35 C34 119.5(2)
C36 C35 H35 120.2
C34 C35 H35 120.2
C37 C36 C35 118.9(2)
C37 C36 H36 120.5
C35 C36 H36 120.5
C36 C37 C38 119.1(2)
C36 C37 H37 120.5
C38 C37 H37 120.5
N7 C38 C37 122.7(2)
N7 C38 H38 118.6
C37 C38 H38 118.6
C40 C39 H39A 109.5
C40 C39 H39B 109.5
H39A C39 H39B 109.5
C40 C39 H39C 109.5
H39A C39 H39C 109.5
H39B C39 H39C 109.5
N8 C40 C39 178.3(3)
C42 C41 H41A 109.5
C42 C41 H41B 109.5
H41A C41 H41B 109.5
C42 C41 H41C 109.5
H41A C41 H41C 109.5
H41B C41 H41C 109.5
O1 C42 C41 107.6(4)
O1 C42 H42A 110.2
C41 C42 H42A 110.2
O1 C42 H42B 110.2
C41 C42 H42B 110.2
H42A C42 H42B 108.5
C44 C43 H43A 109.5
C44 C43 H43B 109.5
H43A C43 H43B 109.5
C44 C43 H43C 109.5
H43A C43 H43C 109.5
H43B C43 H43C 109.5
O1 C44 C43 108.1(3)
O1 C44 H44A 110.1
C43 C44 H44A 110.1
O1 C44 H44B 110.1
C43 C44 H44B 110.1
H44A C44 H44B 108.4
C10 N1 C1 118.36(17)
C10 N1 Ru1 127.99(14)
C1 N1 Ru1 113.51(13)
C9 N2 C11 123.04(19)
C9 N2 H2A 118.5
C11 N2 H2A 118.5
C17 N3 C13 119.57(18)
C17 N3 Ru1 122.63(15)
C13 N3 Ru1 117.64(14)
C23 N4 C19 118.54(18)
C23 N4 Ru1 125.94(15)
C19 N4 Ru1 115.51(14)
C28 N5 C24 118.36(18)
C28 N5 Ru1 125.47(15)
C24 N5 Ru1 116.07(14)
C33 N6 C29 118.43(18)
C33 N6 Ru1 125.65(15)
C29 N6 Ru1 115.57(14)
C38 N7 C34 118.20(19)
C38 N7 Ru1 125.94(15)
C34 N7 Ru1 115.78(14)
C42 O1 C44 112.0(3)
F1 P1 F3 178.62(14)
F1 P1 F2 90.12(14)
F3 P1 F2 91.07(15)
F1 P1 F4 89.70(14)
F3 P1 F4 89.10(15)
F2 P1 F4 178.88(12)
F1 P1 F5 90.52(11)
F3 P1 F5 90.16(11)
F2 P1 F5 91.07(10)
F4 P1 F5 90.04(11)
F1 P1 F6 89.69(11)
F3 P1 F6 89.63(10)
F2 P1 F6 88.90(10)
F4 P1 F6 89.99(10)
F5 P1 F6 179.79(12)
F8 P2 F7 91.17(14)
F8 P2 F11 90.22(11)
F7 P2 F11 90.78(13)
F8 P2 F9 90.59(12)
F7 P2 F9 178.08(13)
F11 P2 F9 89.98(11)
F8 P2 F12 91.03(10)
F7 P2 F12 89.73(13)
F11 P2 F12 178.65(11)
F9 P2 F12 89.48(10)
F8 P2 F10 179.39(12)
F7 P2 F10 89.11(15)
F11 P2 F10 90.31(10)
F9 P2 F10 89.12(14)
F12 P2 F10 88.44(10)
N5 Ru1 N3 89.37(7)
N5 Ru1 N4 78.80(7)
N3 Ru1 N4 94.95(7)
N5 Ru1 N7 173.79(7)
N3 Ru1 N7 96.50(7)
N4 Ru1 N7 98.60(7)
N5 Ru1 N6 95.33(7)
N3 Ru1 N6 173.80(7)
N4 Ru1 N6 82.05(7)
N7 Ru1 N6 78.68(7)
N5 Ru1 N1 95.21(7)
N3 Ru1 N1 77.80(7)
N4 Ru1 N1 170.74(7)
N7 Ru1 N1 88.04(7)
N6 Ru1 N1 105.71(7)

loop_
_geom_bond_atom_site_label_1
_geom_bond_atom_site_label_2
_geom_bond_distance
C1 N1 1.370(3)
C1 C2 1.395(3)
C1 C13 1.473(3)
C2 C3 1.373(3)
C2 H2 0.9500
C3 C9 1.386(3)
C3 H3 0.9500
C4 C5 1.378(4)
C4 C11 1.402(3)
C4 H4 0.9500
C5 C6 1.386(4)
C5 H5 0.9500
C6 C7 1.392(4)
C6 H6 0.9500
C7 C12 1.386(3)
C7 H7 0.9500
C8 C10 1.496(3)
C8 C12 1.501(3)
C8 H8A 0.9900
C8 H8B 0.9900
C9 N2 1.367(3)
C9 C10 1.415(3)
C10 N1 1.347(3)
C11 N2 1.387(3)
C11 C12 1.392(3)
C13 N3 1.358(3)
C13 C14 1.415(3)
C14 C15 1.389(3)
C14 C18 1.510(3)
C15 C16 1.377(4)
C15 H15 0.9500
C16 C17 1.379(3)
C16 H16 0.9500
C17 N3 1.349(3)
C17 H17 0.9500
C18 H18A 0.9800
C18 H18B 0.9800
C18 H18C 0.9800
C19 N4 1.360(3)
C19 C20 1.390(3)
C19 C24 1.474(3)
C20 C21 1.381(3)
C20 H20 0.9500
C21 C22 1.384(4)
C21 H21 0.9500
C22 C23 1.383(3)
C22 H22 0.9500
C23 N4 1.342(3)
C23 H23 0.9500
C24 N5 1.357(3)
C24 C25 1.388(3)
C25 C26 1.385(3)
C25 H25 0.9500
C26 C27 1.377(4)
C26 H26 0.9500
C27 C28 1.383(3)
C27 H27 0.9500
C28 N5 1.347(3)
C28 H28 0.9500
C29 N6 1.356(3)
C29 C30 1.389(3)
C29 C34 1.473(3)
C30 C31 1.384(3)
C30 H30 0.9500
C31 C32 1.380(4)
C31 H31 0.9500
C32 C33 1.384(3)
C32 H32 0.9500
C33 N6 1.346(3)
C33 H33 0.9500
C34 N7 1.363(3)
C34 C35 1.387(3)
C35 C36 1.387(4)
C35 H35 0.9500
C36 C37 1.379(4)
C36 H36 0.9500
C37 C38 1.386(3)
C37 H37 0.9500
C38 N7 1.344(3)
C38 H38 0.9500
C39 C40 1.449(4)
C39 H39A 0.9800
C39 H39B 0.9800
C39 H39C 0.9800
C40 N8 1.143(4)
C41 C42 1.438(6)
C41 H41A 0.9800
C41 H41B 0.9800
C41 H41C 0.9800
C42 O1 1.428(5)
C42 H42A 0.9900
C42 H42B 0.9900
C43 C44 1.485(5)
C43 H43A 0.9800
C43 H43B 0.9800
C43 H43C 0.9800
C44 O1 1.451(4)
C44 H44A 0.9900
C44 H44B 0.9900
F1 P1 1.5738(19)
F2 P1 1.5786(19)
F3 P1 1.579(2)
F4 P1 1.5815(19)
F5 P1 1.5912(16)
F6 P1 1.6148(16)
F7 P2 1.587(2)
F8 P2 1.5698(18)
F9 P2 1.5965(19)
F10 P2 1.6063(19)
F11 P2 1.5937(18)
F12 P2 1.6007(17)
N1 Ru1 2.1321(17)
N2 H2A 0.8800
N3 Ru1 2.0609(17)
N4 Ru1 2.0633(17)
N5 Ru1 2.0540(17)
N6 Ru1 2.0692(17)
N7 Ru1 2.0649(17)

loop_
_geom_torsion_atom_site_label_1
_geom_torsion_atom_site_label_2
_geom_torsion_atom_site_label_3
_geom_torsion_atom_site_label_4
_geom_torsion
N1 C1 C2 C3 -6.0(3)
C13 C1 C2 C3 177.8(2)
C1 C2 C3 C9 -0.5(3)
C11 C4 C5 C6 0.1(4)
C4 C5 C6 C7 -0.4(4)
C5 C6 C7 C12 0.4(4)
C2 C3 C9 N2 -176.4(2)
C2 C3 C9 C10 4.8(3)
N2 C9 C10 N1 178.3(2)
C3 C9 C10 N1 -2.9(3)
N2 C9 C10 C8 -1.4(3)
C3 C9 C10 C8 177.4(2)
C12 C8 C10 N1 -170.78(19)
C12 C8 C10 C9 8.9(3)
C5 C4 C11 N2 180.0(2)
C5 C4 C11 C12 0.2(4)
C6 C7 C12 C11 0.0(4)
C6 C7 C12 C8 178.3(2)
N2 C11 C12 C7 180.0(2)
C4 C11 C12 C7 -0.3(3)
N2 C11 C12 C8 1.7(3)
C4 C11 C12 C8 -178.6(2)
C10 C8 C12 C7 172.6(2)
C10 C8 C12 C11 -9.1(3)
N1 C1 C13 N3 -13.6(3)
C2 C1 C13 N3 162.77(19)
N1 C1 C13 C14 165.94(19)
C2 C1 C13 C14 -17.7(3)
N3 C13 C14 C15 -7.8(3)
C1 C13 C14 C15 172.7(2)
N3 C13 C14 C18 170.2(2)
C1 C13 C14 C18 -9.3(3)
C13 C14 C15 C16 1.7(3)
C18 C14 C15 C16 -176.5(2)
C14 C15 C16 C17 3.9(3)
C15 C16 C17 N3 -3.7(4)
N4 C19 C20 C21 0.1(3)
C24 C19 C20 C21 -179.4(2)
C19 C20 C21 C22 1.0(4)
C20 C21 C22 C23 -0.7(4)
C21 C22 C23 N4 -0.7(4)
N4 C19 C24 N5 1.7(3)
C20 C19 C24 N5 -178.8(2)
N4 C19 C24 C25 -176.0(2)
C20 C19 C24 C25 3.5(3)
N5 C24 C25 C26 -0.3(4)
C19 C24 C25 C26 177.3(2)
C24 C25 C26 C27 0.6(4)
C25 C26 C27 C28 -0.3(4)
C26 C27 C28 N5 -0.5(4)
N6 C29 C30 C31 3.0(3)
C34 C29 C30 C31 -177.9(2)
C29 C30 C31 C32 0.4(4)
C30 C31 C32 C33 -2.9(4)
C31 C32 C33 N6 2.4(3)
N6 C29 C34 N7 -4.3(3)
C30 C29 C34 N7 176.5(2)
N6 C29 C34 C35 175.4(2)
C30 C29 C34 C35 -3.8(3)
N7 C34 C35 C36 -0.3(4)
C29 C34 C35 C36 -180.0(2)
C34 C35 C36 C37 0.3(4)
C35 C36 C37 C38 0.0(4)
C36 C37 C38 N7 -0.3(4)
C9 C10 N1 C1 -3.4(3)
C8 C10 N1 C1 176.24(19)
C9 C10 N1 Ru1 171.79(15)
C8 C10 N1 Ru1 -8.6(3)
C2 C1 N1 C10 7.9(3)
C13 C1 N1 C10 -175.69(18)
C2 C1 N1 Ru1 -167.99(16)
C13 C1 N1 Ru1 8.4(2)
C3 C9 N2 C11 174.2(2)
C10 C9 N2 C11 -7.1(4)
C12 C11 N2 C9 6.9(4)
C4 C11 N2 C9 -172.8(2)
C16 C17 N3 C13 -2.4(3)
C16 C17 N3 Ru1 172.87(17)
C14 C13 N3 C17 8.2(3)
C1 C13 N3 C17 -172.22(18)
C14 C13 N3 Ru1 -167.23(15)
C1 C13 N3 Ru1 12.3(2)
C22 C23 N4 C19 1.8(3)
C22 C23 N4 Ru1 -179.37(18)
C20 C19 N4 C23 -1.5(3)
C24 C19 N4 C23 178.01(19)
C20 C19 N4 Ru1 179.58(16)
C24 C19 N4 Ru1 -1.0(2)
C27 C28 N5 C24 0.9(3)
C27 C28 N5 Ru1 -175.32(18)
C25 C24 N5 C28 -0.5(3)
C19 C24 N5 C28 -178.28(19)
C25 C24 N5 Ru1 176.07(17)
C19 C24 N5 Ru1 -1.7(2)
C32 C33 N6 C29 0.8(3)
C32 C33 N6 Ru1 173.74(16)
C30 C29 N6 C33 -3.5(3)
C34 C29 N6 C33 177.23(18)
C30 C29 N6 Ru1 -177.14(16)
C34 C29 N6 Ru1 3.6(2)
C37 C38 N7 C34 0.3(3)
C37 C38 N7 Ru1 176.80(19)
C35 C34 N7 C38 0.1(3)
C29 C34 N7 C38 179.74(19)
C35 C34 N7 Ru1 -176.82(17)
C29 C34 N7 Ru1 2.9(2)
C41 C42 O1 C44 179.5(3)
C43 C44 O1 C42 178.8(3)
C28 N5 Ru1 N3 -87.60(18)
C24 N5 Ru1 N3 96.10(15)
C28 N5 Ru1 N4 177.23(19)
C24 N5 Ru1 N4 0.93(15)
C28 N5 Ru1 N7 111.5(6)
C24 N5 Ru1 N7 -64.8(7)
C28 N5 Ru1 N6 96.44(18)
C24 N5 Ru1 N6 -79.86(15)
C28 N5 Ru1 N1 -9.91(19)
C24 N5 Ru1 N1 173.79(15)
C17 N3 Ru1 N5 -86.06(17)
C13 N3 Ru1 N5 89.25(15)
C17 N3 Ru1 N4 -7.36(18)
C13 N3 Ru1 N4 167.95(15)
C17 N3 Ru1 N7 91.90(17)
C13 N3 Ru1 N7 -92.79(15)
C17 N3 Ru1 N6 53.4(7)
C13 N3 Ru1 N6 -131.3(6)
C17 N3 Ru1 N1 178.47(18)
C13 N3 Ru1 N1 -6.22(14)
C23 N4 Ru1 N5 -178.82(19)
C19 N4 Ru1 N5 0.06(14)
C23 N4 Ru1 N3 92.81(19)
C19 N4 Ru1 N3 -88.31(15)
C23 N4 Ru1 N7 -4.54(19)
C19 N4 Ru1 N7 174.33(15)
C23 N4 Ru1 N6 -81.74(18)
C19 N4 Ru1 N6 97.14(15)
C23 N4 Ru1 N1 130.9(4)
C19 N4 Ru1 N1 -50.2(5)
C38 N7 Ru1 N5 167.4(6)
C34 N7 Ru1 N5 -16.0(7)
C38 N7 Ru1 N3 6.55(19)
C34 N7 Ru1 N3 -176.83(15)
C38 N7 Ru1 N4 102.58(18)
C34 N7 Ru1 N4 -80.81(15)
C38 N7 Ru1 N6 -177.38(19)
C34 N7 Ru1 N6 -0.77(14)
C38 N7 Ru1 N1 -70.94(19)
C34 N7 Ru1 N1 105.68(15)
C33 N6 Ru1 N5 3.64(17)
C29 N6 Ru1 N5 176.72(14)
C33 N6 Ru1 N3 -135.6(6)
C29 N6 Ru1 N3 37.5(7)
C33 N6 Ru1 N4 -74.24(17)
C29 N6 Ru1 N4 98.84(15)
C33 N6 Ru1 N7 -174.72(18)
C29 N6 Ru1 N7 -1.64(14)
C33 N6 Ru1 N1 100.59(17)
C29 N6 Ru1 N1 -86.33(15)
C10 N1 Ru1 N5 94.84(17)
C1 N1 Ru1 N5 -89.76(14)
C10 N1 Ru1 N3 -176.94(18)
C1 N1 Ru1 N3 -1.54(13)
C10 N1 Ru1 N4 144.1(4)
C1 N1 Ru1 N4 -40.5(5)
C10 N1 Ru1 N7 -79.86(18)
C1 N1 Ru1 N7 95.54(14)
C10 N1 Ru1 N6 -2.20(18)
C1 N1 Ru1 N6 173.20(13)
